data_7244332
loop_
_publ_author_name
'Reyes-Bravo, Enrique'
'Gnecco, Dino'
'Ju\'arez, Jorge R.'
'Orea, Mar\'ia L.'
'Bern\`es, Sylvain'
'Aparicio, David M.'
'Ter\'an, Joel L.'

_publ_section_title
;
 Diastereoselective synthesis of new zwitterionic bicyclic lactams,
 scaffolds for construction of 2-substituted-4-hydroxy piperidine and its
 pipecolic acid derivatives
;
_journal_issue 7
_journal_name_full 'RSC Advances'
_journal_page_first 4187
_journal_page_last 4190
_journal_paper_doi 10.1039/D1RA09298G
_journal_volume 12
_journal_year 2022
_chemical_absolute_configuration ad
_chemical_formula_moiety 'C7 H14 N O3, Cl, H2 O'
_chemical_formula_sum 'C7 H16 Cl N O4'
_chemical_formula_weight 213.66
_chemical_melting_point 369
_space_group_crystal_system orthorhombic
_space_group_IT_number 19
_space_group_name_Hall 'P 2ac 2ab'
_space_group_name_H-M_alt 'P 21 21 21'
_atom_sites_solution_hydrogens mixed
_atom_sites_solution_primary dual
_atom_sites_solution_secondary difmap
_audit_creation_date 2021-10-14
_audit_creation_method SHELXL-2018/3
_audit_update_record
;
2021-11-30 deposited with the CCDC.	2022-01-21 downloaded from the CCDC.
;
_cell_angle_alpha 90
_cell_angle_beta 90
_cell_angle_gamma 90
_cell_formula_units_Z 4
_cell_length_a 8.2312(5)
_cell_length_b 9.1140(9)
_cell_length_c 13.9693(10)
_cell_measurement_reflns_used 17116
_cell_measurement_temperature 295(1)
_cell_measurement_theta_max 23.84
_cell_measurement_theta_min 2.11
_cell_volume 1047.97(14)
_computing_cell_refinement 'X-AREA 1.88'
_computing_data_collection 'X-AREA 1.88 (Stoe & Cie, 2019)'
_computing_data_reduction 'X-AREA 1.88'
_computing_molecular_graphics 'XP in SHELXTL-Plus (Sheldrick, 2008) and Mercury (Macrae et al., 2008)'
_computing_publication_material 'PublCif (Westrip, 2010)'
_computing_structure_refinement 'SHELXL-2018/3 (Sheldrick, 2018)'
_computing_structure_solution 'SHELXT-2018/2 (Sheldrick, 2015a)'
_diffrn_ambient_environment air
_diffrn_ambient_temperature 295(1)
_diffrn_detector 'Reverse-biased silicon diode array'
_diffrn_detector_area_resol_mean 5.81
_diffrn_detector_type 'Dectris Pilatus 100K R'
_diffrn_measured_fraction_theta_full 0.989
_diffrn_measured_fraction_theta_max 0.991
_diffrn_measurement_details
;
1545 frames, 100-140 s/frame, 1 deg./frame, detector distance = 50 mm
;
_diffrn_measurement_device 'Eulerian four-circle diffractometer'
_diffrn_measurement_device_type 'Stoe Stadivari'
_diffrn_measurement_method '\w scans'
_diffrn_measurement_specimen_support Mitegen
_diffrn_radiation_collimation '0.6 mm diameter'
_diffrn_radiation_monochromator 'Graded multilayer mirror'
_diffrn_radiation_polarisn_norm -90
_diffrn_radiation_probe x-ray
_diffrn_radiation_type AgK\a
_diffrn_radiation_wavelength 0.56083
_diffrn_reflns_av_R_equivalents 0.0792
_diffrn_reflns_av_unetI/netI 0.0403
_diffrn_reflns_Laue_measured_fraction_full 0.989
_diffrn_reflns_Laue_measured_fraction_max 0.991
_diffrn_reflns_limit_h_max 9
_diffrn_reflns_limit_h_min -10
_diffrn_reflns_limit_k_max 11
_diffrn_reflns_limit_k_min -11
_diffrn_reflns_limit_l_max 17
_diffrn_reflns_limit_l_min -17
_diffrn_reflns_number 29183
_diffrn_reflns_point_group_measured_fraction_full 0.990
_diffrn_reflns_point_group_measured_fraction_max 0.992
_diffrn_reflns_theta_full 19.664
_diffrn_reflns_theta_max 20.990
_diffrn_reflns_theta_min 2.105
_diffrn_source 'Sealed X-ray tube'
_diffrn_source_current 0.600
_diffrn_source_power 0.039
_diffrn_source_type 'Axo Astix-f Microfocus source'
_diffrn_source_voltage 65
_exptl_absorpt_coefficient_mu 0.185
_exptl_absorpt_correction_T_max 1.0000
_exptl_absorpt_correction_T_min 0.2094
_exptl_absorpt_correction_type multi-scan
_exptl_absorpt_process_details 'X-AREA 1.88 (Stoe & Cie, 2019)'
_exptl_crystal_colour Colourless
_exptl_crystal_density_diffrn 1.354
_exptl_crystal_description Plate
_exptl_crystal_F_000 456
_exptl_crystal_recrystallization_method
;
Re-crystallisation from solvent: Methanol/AcOEt
;
_exptl_crystal_size_max 0.442
_exptl_crystal_size_mid 0.093
_exptl_crystal_size_min 0.046
_refine_diff_density_max 0.178
_refine_diff_density_min -0.103
_refine_diff_density_rms 0.029
_refine_ls_abs_structure_details
;
 Flack x determined using 625 quotients [(I+)-(I-)]/[(I+)+(I-)]
 (Parsons, Flack and Wagner, Acta Cryst. B69 (2013) 249-259).
;
_refine_ls_abs_structure_Flack 0.06(5)
_refine_ls_extinction_method none
_refine_ls_goodness_of_fit_ref 0.877
_refine_ls_hydrogen_treatment mixed
_refine_ls_matrix_type full
_refine_ls_number_constraints 0
_refine_ls_number_parameters 137
_refine_ls_number_reflns 2273
_refine_ls_number_restraints 0
_refine_ls_restrained_S_all 0.877
_refine_ls_R_factor_all 0.0424
_refine_ls_R_factor_gt 0.0271
_refine_ls_shift/su_max 0.000
_refine_ls_shift/su_mean 0.000
_refine_ls_structure_factor_coef Fsqd
_refine_ls_weighting_details 'w=1/[\s^2^(Fo^2^)+(0.0247P)^2^] where P=(Fo^2^+2Fc^2^)/3'
_refine_ls_weighting_scheme calc
_refine_ls_wR_factor_gt 0.0501
_refine_ls_wR_factor_ref 0.0531
_reflns_Friedel_coverage 0.713
_reflns_Friedel_fraction_full 0.992
_reflns_Friedel_fraction_max 0.994
_reflns_number_gt 1768
_reflns_number_total 2273
_reflns_threshold_expression 'I > 2\s(I)'
_cod_data_source_file d1ra09298g2.cif
_cod_data_source_block 38
_cod_database_code 7244332
_shelx_shelxl_version_number 2018/3
_shelx_estimated_absorpt_t_min 0.923
_shelx_estimated_absorpt_t_max 0.992

loop_
_space_group_symop_operation_xyz
'x, y, z'
'-x+1/2, -y, z+1/2'
'-x, y+1/2, -z+1/2'
'x+1/2, -y+1/2, -z'

loop_
_atom_site_label
_atom_site_type_symbol
_atom_site_fract_x
_atom_site_fract_y
_atom_site_fract_z
_atom_site_U_iso_or_equiv
_atom_site_adp_type
_atom_site_occupancy
_atom_site_site_symmetry_order
_atom_site_calc_flag
_atom_site_refinement_flags_posn
_atom_site_refinement_flags_adp
_atom_site_refinement_flags_occupancy
_atom_site_disorder_assembly
_atom_site_disorder_group
Cl1 Cl 0.38116(6) -0.00930(7) 0.42282(4) 0.04655(17) Uani 1 1 d . . . . .
N1 N 0.2581(2) 0.3204(2) 0.37246(14) 0.0357(4) Uani 1 1 d . . . . .
H1A H 0.139(3) 0.307(3) 0.3712(18) 0.054 Uiso 1 1 d . U . . .
H1B H 0.300(3) 0.231(3) 0.3885(19) 0.054 Uiso 1 1 d . U . . .
C2 C 0.3004(2) 0.4344(2) 0.44583(16) 0.0349(5) Uani 1 1 d . . . . .
H2A H 0.244253 0.408829 0.505395 0.042 Uiso 1 1 calc R U . . .
C3 C 0.2394(3) 0.5844(2) 0.41395(17) 0.0364(5) Uani 1 1 d . . . . .
H3A H 0.121544 0.584797 0.414305 0.044 Uiso 1 1 calc R U . . .
H3B H 0.276490 0.658430 0.458795 0.044 Uiso 1 1 calc R U . . .
C4 C 0.2998(3) 0.6221(3) 0.31433(18) 0.0409(6) Uani 1 1 d . . . . .
H4 H 0.418753 0.627142 0.315109 0.049 Uiso 1 1 calc R U . . .
C5 C 0.2469(3) 0.5065(3) 0.24332(15) 0.0432(5) Uani 1 1 d . . . . .
H5A H 0.288429 0.531594 0.180425 0.052 Uiso 1 1 calc R U . . .
H5B H 0.129263 0.505389 0.239740 0.052 Uiso 1 1 calc R U . . .
C6 C 0.3070(3) 0.3547(3) 0.27073(17) 0.0405(6) Uani 1 1 d . . . . .
H6 H 0.425862 0.353965 0.266799 0.049 Uiso 1 1 calc R U . . .
C7 C 0.4820(3) 0.4293(3) 0.46516(17) 0.0395(6) Uani 1 1 d . . . . .
C8 C 0.2409(3) 0.2345(3) 0.2056(2) 0.0575(7) Uani 1 1 d . . . . .
H8A H 0.273358 0.140388 0.229729 0.086 Uiso 1 1 calc R U . . .
H8B H 0.283279 0.247500 0.142116 0.086 Uiso 1 1 calc R U . . .
H8C H 0.124476 0.240072 0.203879 0.086 Uiso 1 1 calc R U . . .
O1 O 0.57299(17) 0.3399(2) 0.43163(13) 0.0539(5) Uani 1 1 d . . . . .
O2 O 0.5243(2) 0.5342(2) 0.52569(14) 0.0589(5) Uani 1 1 d . . . . .
H2 H 0.627(4) 0.523(4) 0.537(2) 0.088 Uiso 1 1 d . U . . .
O3 O 0.2363(2) 0.7597(2) 0.28354(13) 0.0559(5) Uani 1 1 d . . . . .
H3 H 0.278(4) 0.832(4) 0.317(2) 0.084 Uiso 1 1 d . U . . .
O4 O -0.07173(19) 0.3146(3) 0.38125(16) 0.0619(6) Uani 1 1 d . . . . .
H4A H -0.118(4) 0.380(4) 0.415(3) 0.093 Uiso 1 1 d . U . . .
H4B H -0.131(4) 0.306(4) 0.333(3) 0.093 Uiso 1 1 d . U . . .

loop_
_atom_site_aniso_label
_atom_site_aniso_U_11
_atom_site_aniso_U_22
_atom_site_aniso_U_33
_atom_site_aniso_U_23
_atom_site_aniso_U_13
_atom_site_aniso_U_12
Cl1 0.0417(2) 0.0425(3) 0.0554(4) -0.0082(3) 0.0033(3) 0.0037(3)
N1 0.0311(9) 0.0360(11) 0.0402(12) -0.0028(10) -0.0007(9) -0.0001(9)
C2 0.0344(10) 0.0391(12) 0.0313(13) -0.0017(10) 0.0000(9) 0.0004(10)
C3 0.0366(10) 0.0379(12) 0.0348(12) -0.0040(11) -0.0006(11) 0.0025(10)
C4 0.0406(12) 0.0407(14) 0.0413(14) 0.0025(12) -0.0035(11) -0.0014(11)
C5 0.0476(10) 0.0498(13) 0.0322(12) 0.0004(13) -0.0016(10) 0.0019(14)
C6 0.0368(11) 0.0475(14) 0.0373(14) -0.0041(12) 0.0005(10) 0.0022(11)
C7 0.0393(11) 0.0422(14) 0.0370(13) 0.0020(12) -0.0059(10) -0.0009(11)
C8 0.0621(16) 0.0589(17) 0.0514(17) -0.0184(14) -0.0089(14) 0.0069(15)
O1 0.0372(8) 0.0619(11) 0.0625(12) -0.0165(10) -0.0062(9) 0.0067(8)
O2 0.0472(9) 0.0586(13) 0.0711(12) -0.0222(10) -0.0201(9) 0.0058(9)
O3 0.0800(13) 0.0396(10) 0.0480(11) 0.0052(9) -0.0161(10) -0.0009(10)
O4 0.0381(10) 0.0905(16) 0.0571(14) -0.0232(12) 0.0001(8) -0.0005(9)

loop_
_atom_type_symbol
_atom_type_description
_atom_type_scat_dispersion_real
_atom_type_scat_dispersion_imag
_atom_type_scat_source
C C 0.0013 0.0009 'International Tables Vol C Tables 4.2.6.8 and 6.1.1.4'
H H 0.0000 0.0000 'International Tables Vol C Tables 4.2.6.8 and 6.1.1.4'
Cl Cl 0.1009 0.0992 'International Tables Vol C Tables 4.2.6.8 and 6.1.1.4'
N N 0.0030 0.0020 'International Tables Vol C Tables 4.2.6.8 and 6.1.1.4'
O O 0.0058 0.0036 'International Tables Vol C Tables 4.2.6.8 and 6.1.1.4'

loop_
_exptl_crystal_face_index_h
_exptl_crystal_face_index_k
_exptl_crystal_face_index_l
_exptl_crystal_face_perp_dist
5 3 -2 0.0110
-5 -3 2 0.0350
-3 2 6 0.2030
3 -2 -6 0.2390
-2 -9 3 0.0420
1 7 -2 0.0510

loop_
_geom_angle_atom_site_label_1
_geom_angle_atom_site_label_2
_geom_angle_atom_site_label_3
_geom_angle
_geom_angle_site_symmetry_1
_geom_angle_site_symmetry_3
_geom_angle_publ_flag
C2 N1 C6 115.95(18) . . ?
C2 N1 H1A 109.1(14) . . ?
C6 N1 H1A 105.9(15) . . ?
C2 N1 H1B 111.3(17) . . ?
C6 N1 H1B 108.4(17) . . ?
H1A N1 H1B 106(2) . . ?
N1 C2 C7 109.20(19) . . ?
N1 C2 C3 110.18(17) . . ?
C7 C2 C3 113.82(19) . . ?
N1 C2 H2A 107.8 . . ?
C7 C2 H2A 107.8 . . ?
C3 C2 H2A 107.8 . . ?
C4 C3 C2 111.29(18) . . ?
C4 C3 H3A 109.4 . . ?
C2 C3 H3A 109.4 . . ?
C4 C3 H3B 109.4 . . ?
C2 C3 H3B 109.4 . . ?
H3A C3 H3B 108.0 . . ?
O3 C4 C5 108.0(2) . . ?
O3 C4 C3 110.8(2) . . ?
C5 C4 C3 110.5(2) . . ?
O3 C4 H4 109.1 . . ?
C5 C4 H4 109.1 . . ?
C3 C4 H4 109.1 . . ?
C4 C5 C6 112.07(18) . . ?
C4 C5 H5A 109.2 . . ?
C6 C5 H5A 109.2 . . ?
C4 C5 H5B 109.2 . . ?
C6 C5 H5B 109.2 . . ?
H5A C5 H5B 107.9 . . ?
N1 C6 C5 109.83(19) . . ?
N1 C6 C8 108.5(2) . . ?
C5 C6 C8 112.8(2) . . ?
N1 C6 H6 108.5 . . ?
C5 C6 H6 108.5 . . ?
C8 C6 H6 108.5 . . ?
O1 C7 O2 125.1(2) . . ?
O1 C7 C2 124.4(2) . . ?
O2 C7 C2 110.5(2) . . ?
C6 C8 H8A 109.5 . . ?
C6 C8 H8B 109.5 . . ?
H8A C8 H8B 109.5 . . ?
C6 C8 H8C 109.5 . . ?
H8A C8 H8C 109.5 . . ?
H8B C8 H8C 109.5 . . ?
C7 O2 H2 107(2) . . ?
C4 O3 H3 111(2) . . ?
H4A O4 H4B 105(3) . . ?

loop_
_geom_bond_atom_site_label_1
_geom_bond_atom_site_label_2
_geom_bond_distance
_geom_bond_site_symmetry_2
_geom_bond_publ_flag
N1 C2 1.500(3) . ?
N1 C6 1.510(3) . ?
N1 H1A 0.99(3) . ?
N1 H1B 0.91(3) . ?
C2 C7 1.519(3) . ?
C2 C3 1.523(3) . ?
C2 H2A 0.9800 . ?
C3 C4 1.517(3) . ?
C3 H3A 0.9700 . ?
C3 H3B 0.9700 . ?
C4 O3 1.425(3) . ?
C4 C5 1.511(3) . ?
C4 H4 0.9800 . ?
C5 C6 1.518(3) . ?
C5 H5A 0.9700 . ?
C5 H5B 0.9700 . ?
C6 C8 1.524(3) . ?
C6 H6 0.9800 . ?
C7 O1 1.202(3) . ?
C7 O2 1.323(3) . ?
C8 H8A 0.9600 . ?
C8 H8B 0.9600 . ?
C8 H8C 0.9600 . ?
O2 H2 0.87(3) . ?
O3 H3 0.87(3) . ?
O4 H4A 0.85(4) . ?
O4 H4B 0.83(4) . ?

loop_
_geom_hbond_atom_site_label_D
_geom_hbond_atom_site_label_H
_geom_hbond_atom_site_label_A
_geom_hbond_distance_DH
_geom_hbond_distance_HA
_geom_hbond_distance_DA
_geom_hbond_angle_DHA
_geom_hbond_site_symmetry_A
_geom_hbond_publ_flag
O4 H4A Cl1 0.85(4) 2.55(4) 3.285(2) 145(3) 4_456 yes
O4 H4A O1 0.85(4) 2.58(3) 3.017(2) 113(3) 1_455 yes
N1 H1A O4 0.99(3) 1.74(3) 2.718(3) 169(2) . yes
N1 H1B Cl1 0.91(3) 2.34(3) 3.249(2) 174(2) . yes
O2 H2 Cl1 0.87(3) 2.17(3) 3.0326(18) 175(3) 4_556 yes
O3 H3 Cl1 0.87(3) 2.24(4) 3.105(2) 170(3) 1_565 yes
O4 H4B O3 0.83(4) 1.90(4) 2.718(3) 169(3) 3_545 yes

loop_
_geom_torsion_atom_site_label_1
_geom_torsion_atom_site_label_2
_geom_torsion_atom_site_label_3
_geom_torsion_atom_site_label_4
_geom_torsion
_geom_torsion_site_symmetry_1
_geom_torsion_site_symmetry_2
_geom_torsion_site_symmetry_3
_geom_torsion_site_symmetry_4
_geom_torsion_publ_flag
C6 N1 C2 C7 -74.1(2) . . . . ?
C6 N1 C2 C3 51.6(2) . . . . ?
N1 C2 C3 C4 -53.6(2) . . . . ?
C7 C2 C3 C4 69.4(2) . . . . ?
C2 C3 C4 O3 177.48(18) . . . . ?
C2 C3 C4 C5 57.7(2) . . . . ?
O3 C4 C5 C6 -179.22(19) . . . . ?
C3 C4 C5 C6 -57.8(2) . . . . ?
C2 N1 C6 C5 -51.1(2) . . . . ?
C2 N1 C6 C8 -174.87(19) . . . . ?
C4 C5 C6 N1 53.0(2) . . . . ?
C4 C5 C6 C8 174.3(2) . . . . ?
N1 C2 C7 O1 -5.1(3) . . . . ?
C3 C2 C7 O1 -128.7(3) . . . . ?
N1 C2 C7 O2 176.50(19) . . . . ?
C3 C2 C7 O2 52.9(3) . . . . ?
